data_7212845
loop_
_publ_author_name
'Zhang, Wen'
'Sun, Hao-Ling'
'Sato, Osamu'

_publ_section_title
;
 A one-dimensional homochiral Mo(iv)-Cu(ii) coordination polymer:
 spontaneous resolution and photoresponsive properties
;
_journal_issue 12
_journal_name_full CrystEngComm
_journal_page_first 4045
_journal_paper_doi 10.1039/c0ce00178c
_journal_volume 12
_journal_year 2010
_chemical_formula_sum 'C36 H86 Cu4 Mo2 N30 O12'
_chemical_formula_weight 1577.39
_chemical_name_systematic
;
?
;
_space_group_IT_number 2
_symmetry_cell_setting triclinic
_symmetry_space_group_name_Hall '-P 1'
_symmetry_space_group_name_H-M 'P -1'
_atom_sites_solution_hydrogens geom
_atom_sites_solution_primary direct
_atom_sites_solution_secondary difmap
_audit_creation_method SHELXL-97
_cell_angle_alpha 90.89(3)
_cell_angle_beta 104.70(3)
_cell_angle_gamma 93.75(3)
_cell_formula_units_Z 1
_cell_length_a 9.850(2)
_cell_length_b 11.607(2)
_cell_length_c 14.313(3)
_cell_measurement_reflns_used 4864
_cell_measurement_temperature 123(2)
_cell_measurement_theta_max 27.5
_cell_measurement_theta_min 3.2
_cell_volume 1578.6(6)
_computing_cell_refinement CrystalClear
_computing_data_collection CrystalClear
_computing_data_reduction CrystalStructure
_computing_structure_refinement 'SHELXL-97 (Sheldrick, 1997)'
_computing_structure_solution 'SHELXS-97 (Sheldrick, 1990)'
_diffrn_ambient_temperature 123(2)
_diffrn_detector_area_resol_mean 7.31
_diffrn_measured_fraction_theta_full 0.980
_diffrn_measured_fraction_theta_max 0.980
_diffrn_measurement_device_type 'Rigaku Saturn'
_diffrn_measurement_method \w
_diffrn_radiation_monochromator graphite
_diffrn_radiation_source 'fine-focus sealed tube'
_diffrn_radiation_type MoK\a
_diffrn_radiation_wavelength 0.71073
_diffrn_reflns_av_R_equivalents 0.0244
_diffrn_reflns_av_sigmaI/netI 0.0367
_diffrn_reflns_limit_h_max 11
_diffrn_reflns_limit_h_min -11
_diffrn_reflns_limit_k_max 13
_diffrn_reflns_limit_k_min -13
_diffrn_reflns_limit_l_max 15
_diffrn_reflns_limit_l_min -17
_diffrn_reflns_number 10685
_diffrn_reflns_theta_full 25.00
_diffrn_reflns_theta_max 25.00
_diffrn_reflns_theta_min 3.17
_exptl_absorpt_coefficient_mu 1.784
_exptl_absorpt_correction_T_max 0.758
_exptl_absorpt_correction_T_min 0.692
_exptl_absorpt_correction_type multi-scan
_exptl_crystal_colour blue
_exptl_crystal_density_diffrn 1.659
_exptl_crystal_density_method 'not measured'
_exptl_crystal_description platelet
_exptl_crystal_F_000 808
_exptl_crystal_size_max 0.20
_exptl_crystal_size_mid 0.10
_exptl_crystal_size_min 0.08
_refine_diff_density_max 1.327
_refine_diff_density_min -1.278
_refine_diff_density_rms 0.090
_refine_ls_extinction_method none
_refine_ls_goodness_of_fit_ref 1.092
_refine_ls_hydrogen_treatment constr
_refine_ls_matrix_type full
_refine_ls_number_parameters 379
_refine_ls_number_reflns 5441
_refine_ls_number_restraints 1
_refine_ls_restrained_S_all 1.092
_refine_ls_R_factor_all 0.0385
_refine_ls_R_factor_gt 0.0307
_refine_ls_shift/su_max 0.001
_refine_ls_shift/su_mean 0.000
_refine_ls_structure_factor_coef Fsqd
_refine_ls_weighting_details 'calc w=1/[\s^2^(Fo^2^)+(0.0435P)^2^+0.6268P] where P=(Fo^2^+2Fc^2^)/3'
_refine_ls_weighting_scheme calc
_refine_ls_wR_factor_gt 0.0771
_refine_ls_wR_factor_ref 0.0807
_reflns_number_gt 4638
_reflns_number_total 5441
_reflns_threshold_expression >2sigma(I)
_cod_data_source_file c0ce00178c.txt
_cod_data_source_block 2
_cod_original_cell_volume 1578.5(6)
_cod_original_sg_symbol_H-M P-1
_cod_database_code 7212845

loop_
_symmetry_equiv_pos_as_xyz
'x, y, z'
'-x, -y, -z'

loop_
_atom_site_label
_atom_site_type_symbol
_atom_site_fract_x
_atom_site_fract_y
_atom_site_fract_z
_atom_site_U_iso_or_equiv
_atom_site_adp_type
_atom_site_occupancy
_atom_site_symmetry_multiplicity
_atom_site_calc_flag
_atom_site_refinement_flags
Mo1 Mo 0.29341(3) 0.69181(2) 0.269459(18) 0.00671(9) Uani 1 1 d .
Cu1 Cu 0.34192(4) 0.31743(3) 0.08144(3) 0.01101(11) Uani 1 1 d .
Cu2 Cu 0.78773(4) 0.66216(3) 0.52884(3) 0.01061(11) Uani 1 1 d .
N1 N 0.5196(3) 0.2484(3) 0.1630(2) 0.0193(7) Uani 1 1 d .
H1A H 0.5969 0.2914 0.1583 0.023 Uiso 1 1 calc R
H1B H 0.5177 0.2485 0.2256 0.023 Uiso 1 1 calc R
N2 N 0.4045(3) 0.3713(2) -0.0464(2) 0.0180(6) Uani 1 1 d .
H2A H 0.3748 0.4415 -0.0636 0.022 Uiso 1 1 calc R
H2B H 0.4988 0.3745 -0.0358 0.022 Uiso 1 1 calc R
N3 N 0.1299(3) 0.3090(2) 0.0655(2) 0.0163(6) Uani 1 1 d .
H3A H 0.1104 0.3398 0.1183 0.020 Uiso 1 1 calc R
H3B H 0.0879 0.3487 0.0139 0.020 Uiso 1 1 calc R
N4 N 0.3010(3) 0.1607(2) 0.0100(2) 0.0204(7) Uani 1 1 d .
N5 N 0.3695(3) 0.4628(2) 0.1579(2) 0.0153(6) Uani 1 1 d .
N6 N 0.9196(3) 0.6287(2) 0.4468(2) 0.0175(6) Uani 1 1 d .
H6A H 1.0075 0.6248 0.4843 0.021 Uiso 1 1 calc R
H6B H 0.8925 0.5606 0.4144 0.021 Uiso 1 1 calc R
N7 N 0.7987(3) 0.8240(2) 0.47891(19) 0.0136(6) Uani 1 1 d .
H7 H 0.7181 0.8321 0.4322 0.016 Uiso 1 1 calc R
N8 N 0.7204(3) 0.7403(2) 0.6339(2) 0.0217(7) Uani 1 1 d .
H8A H 0.6408 0.7023 0.6404 0.026 Uiso 1 1 calc R
H8B H 0.7859 0.7385 0.6905 0.026 Uiso 1 1 calc R
N9 N 0.1987(3) 0.4827(2) 0.3989(2) 0.0150(6) Uani 1 1 d .
N10 N 0.5432(3) 0.9040(3) 0.2994(2) 0.0219(7) Uani 1 1 d .
N11 N 0.2872(3) 0.8004(2) 0.4831(2) 0.0206(7) Uani 1 1 d .
N12 N 0.5861(3) 0.6133(2) 0.4186(2) 0.0140(6) Uani 1 1 d .
N13 N 0.0994(3) 0.9182(3) 0.2309(2) 0.0211(7) Uani 1 1 d .
N14 N 0.2952(3) 0.7581(3) 0.0454(2) 0.0201(7) Uani 1 1 d .
N15 N -0.0154(3) 0.5816(2) 0.1362(2) 0.0195(7) Uani 1 1 d .
C1 C 0.5247(4) 0.1276(3) 0.1272(3) 0.0212(8) Uani 1 1 d .
H1C H 0.5681 0.0807 0.1806 0.025 Uiso 1 1 calc R
H1D H 0.5806 0.1273 0.0804 0.025 Uiso 1 1 calc R
C2 C 0.3764(4) 0.0780(3) 0.0808(3) 0.0258(9) Uani 1 1 d .
H2C H 0.3794 0.0049 0.0478 0.031 Uiso 1 1 calc R
H2D H 0.3262 0.0639 0.1302 0.031 Uiso 1 1 calc R
C3 C 0.3378(4) 0.2837(3) -0.1223(3) 0.0251(9) Uani 1 1 d .
H3C H 0.3820 0.2895 -0.1756 0.030 Uiso 1 1 calc R
H3D H 0.2387 0.2958 -0.1467 0.030 Uiso 1 1 calc R
C4 C 0.3549(4) 0.1661(3) -0.0793(3) 0.0250(9) Uani 1 1 d .
H4A H 0.3034 0.1075 -0.1265 0.030 Uiso 1 1 calc R
H4B H 0.4535 0.1503 -0.0631 0.030 Uiso 1 1 calc R
C5 C 0.0783(4) 0.1863(3) 0.0520(3) 0.0266(9) Uani 1 1 d .
H5A H -0.0232 0.1792 0.0275 0.032 Uiso 1 1 calc R
H5B H 0.1030 0.1478 0.1131 0.032 Uiso 1 1 calc R
C6 C 0.1460(4) 0.1329(3) -0.0187(3) 0.0305(9) Uani 1 1 d .
H6C H 0.1262 0.0498 -0.0216 0.037 Uiso 1 1 calc R
H6D H 0.1071 0.1617 -0.0825 0.037 Uiso 1 1 calc R
C7 C 0.9163(4) 0.7226(3) 0.3784(3) 0.0199(8) Uani 1 1 d .
H7A H 0.8321 0.7120 0.3254 0.024 Uiso 1 1 calc R
H7B H 0.9978 0.7229 0.3520 0.024 Uiso 1 1 calc R
C8 C 0.9170(4) 0.8350(3) 0.4331(3) 0.0196(8) Uani 1 1 d .
H8C H 1.0053 0.8495 0.4818 0.023 Uiso 1 1 calc R
H8D H 0.9056 0.8986 0.3892 0.023 Uiso 1 1 calc R
C9 C 0.8022(4) 0.9069(3) 0.5589(3) 0.0214(8) Uani 1 1 d .
H9A H 0.7805 0.9826 0.5340 0.026 Uiso 1 1 calc R
H9B H 0.8949 0.9134 0.6035 0.026 Uiso 1 1 calc R
C10 C 0.6934(4) 0.8616(3) 0.6097(3) 0.0254(9) Uani 1 1 d .
H10A H 0.7006 0.9077 0.6681 0.030 Uiso 1 1 calc R
H10B H 0.5996 0.8655 0.5678 0.030 Uiso 1 1 calc R
C11 C 0.3490(3) 0.5430(3) 0.1986(2) 0.0105(7) Uani 1 1 d .
C12 C 0.4851(3) 0.6394(3) 0.3649(2) 0.0102(7) Uani 1 1 d .
C13 C 0.2249(3) 0.5549(3) 0.3515(2) 0.0119(7) Uani 1 1 d .
C14 C 0.4538(3) 0.8311(3) 0.2856(2) 0.0137(7) Uani 1 1 d .
C15 C 0.2880(3) 0.7650(3) 0.4077(2) 0.0130(7) Uani 1 1 d .
C16 C 0.1662(3) 0.8389(3) 0.2439(2) 0.0128(7) Uani 1 1 d .
C17 C 0.2967(3) 0.7373(3) 0.1237(2) 0.0120(7) Uani 1 1 d .
C18 C 0.0900(3) 0.6216(3) 0.1840(2) 0.0113(7) Uani 1 1 d .
O1 O 0.4272(2) 0.6435(2) 0.62644(17) 0.0205(6) Uani 1 1 d .
H1E H 0.3985 0.6716 0.5757 0.025 Uiso 1 1 d R
H1F H 0.4326 0.5796 0.6019 0.025 Uiso 1 1 d R
O2 O 0.7593(3) 0.4116(2) 0.10704(18) 0.0281(6) Uani 1 1 d .
H2E H 0.7863 0.4331 0.0578 0.034 Uiso 1 1 d R
H2F H 0.8186 0.4097 0.1616 0.034 Uiso 1 1 d R
O3 O 0.8830(3) 0.0717(2) 0.20642(19) 0.0303(6) Uani 1 1 d .
H3E H 0.8407 0.0740 0.2588 0.036 Uiso 1 1 d R
H3F H 0.9418 0.0166 0.2076 0.036 Uiso 1 1 d R
O4 O 0.7492(3) 0.0881(2) 0.34834(18) 0.0312(7) Uani 1 1 d .
H4F H 0.6797 0.0327 0.3305 0.037 Uiso 1 1 d R
H4E H 0.7354 0.1299 0.3949 0.037 Uiso 1 1 d R
O5 O 0.0068(4) 0.7083(3) 0.7651(2) 0.0479(8) Uani 1 1 d D
H5C H -0.0008 0.7855 0.7576 0.072 Uiso 1 1 d RD
H5F H 0.0741 0.7594 0.7856 0.072 Uiso 1 1 d R
O6 O 0.8535(4) 0.3961(3) 0.3593(4) 0.1017(19) Uani 1 1 d .
H6F H 0.7972 0.3369 0.3572 0.153 Uiso 1 1 d R
H6E H 0.9094 0.3834 0.3244 0.153 Uiso 1 1 d R

loop_
_atom_site_aniso_label
_atom_site_aniso_U_11
_atom_site_aniso_U_22
_atom_site_aniso_U_33
_atom_site_aniso_U_23
_atom_site_aniso_U_13
_atom_site_aniso_U_12
Mo1 0.00755(14) 0.00573(14) 0.00656(15) 0.00006(10) 0.00113(10) 0.00108(10)
Cu1 0.0106(2) 0.0096(2) 0.0127(2) -0.00372(16) 0.00264(16) 0.00237(16)
Cu2 0.0107(2) 0.0102(2) 0.0111(2) 0.00294(16) 0.00287(16) 0.00021(16)
N1 0.0189(16) 0.0263(17) 0.0133(15) 0.0000(13) 0.0034(12) 0.0100(13)
N2 0.0178(15) 0.0198(16) 0.0186(16) 0.0014(13) 0.0072(12) 0.0062(13)
N3 0.0151(15) 0.0182(15) 0.0160(15) 0.0010(12) 0.0032(12) 0.0067(12)
N4 0.0147(15) 0.0158(15) 0.0305(18) -0.0086(13) 0.0060(13) 0.0012(13)
N5 0.0158(15) 0.0144(15) 0.0151(15) -0.0018(12) 0.0022(12) 0.0030(12)
N6 0.0153(15) 0.0159(15) 0.0236(16) 0.0024(13) 0.0086(13) 0.0028(12)
N7 0.0118(14) 0.0141(14) 0.0141(15) -0.0004(12) 0.0020(11) 0.0009(12)
N8 0.0271(17) 0.0215(16) 0.0174(16) -0.0003(13) 0.0087(13) -0.0042(14)
N9 0.0141(15) 0.0154(15) 0.0151(15) 0.0037(13) 0.0027(12) 0.0010(12)
N10 0.0232(17) 0.0154(16) 0.0231(17) 0.0037(13) 0.0002(13) -0.0053(14)
N11 0.0300(18) 0.0180(16) 0.0146(16) -0.0003(13) 0.0047(13) 0.0120(14)
N12 0.0115(15) 0.0123(14) 0.0158(15) -0.0012(12) -0.0010(12) 0.0020(12)
N13 0.0246(17) 0.0172(16) 0.0192(16) -0.0025(13) -0.0005(13) 0.0101(14)
N14 0.0225(16) 0.0217(16) 0.0161(17) 0.0044(13) 0.0053(13) 0.0002(13)
N15 0.0167(16) 0.0189(16) 0.0202(16) 0.0040(13) -0.0004(13) 0.0011(13)
C1 0.028(2) 0.0191(19) 0.0192(19) 0.0063(15) 0.0068(16) 0.0166(16)
C2 0.033(2) 0.0141(18) 0.037(2) 0.0019(17) 0.0214(19) 0.0021(17)
C3 0.022(2) 0.037(2) 0.0170(19) -0.0027(17) 0.0047(16) 0.0108(18)
C4 0.0208(19) 0.028(2) 0.026(2) -0.0113(17) 0.0052(16) 0.0051(17)
C5 0.0157(19) 0.022(2) 0.044(2) -0.0040(18) 0.0134(17) -0.0043(16)
C6 0.020(2) 0.027(2) 0.044(3) -0.0137(19) 0.0092(18) -0.0082(17)
C7 0.0181(18) 0.0229(19) 0.0212(19) 0.0050(15) 0.0099(15) -0.0002(15)
C8 0.0183(18) 0.0156(18) 0.026(2) 0.0073(15) 0.0083(15) -0.0012(15)
C9 0.027(2) 0.0097(17) 0.027(2) -0.0032(15) 0.0086(16) -0.0037(15)
C10 0.032(2) 0.0186(19) 0.028(2) -0.0108(16) 0.0125(17) 0.0011(17)
C11 0.0111(16) 0.0111(16) 0.0095(16) 0.0048(14) 0.0026(13) 0.0008(13)
C12 0.0123(17) 0.0068(15) 0.0126(17) 0.0000(13) 0.0057(14) -0.0008(13)
C13 0.0079(16) 0.0134(17) 0.0123(17) -0.0025(14) -0.0011(13) 0.0012(13)
C14 0.0158(18) 0.0136(17) 0.0122(17) 0.0054(14) 0.0034(14) 0.0048(15)
C15 0.0143(17) 0.0072(16) 0.0161(18) 0.0031(14) 0.0007(14) 0.0030(13)
C16 0.0143(17) 0.0164(18) 0.0067(16) -0.0034(13) 0.0012(13) 0.0001(15)
C17 0.0114(16) 0.0097(16) 0.0144(19) 0.0004(14) 0.0024(13) -0.0002(13)
C18 0.0141(17) 0.0099(16) 0.0104(17) 0.0020(13) 0.0035(14) 0.0033(14)
O1 0.0254(14) 0.0193(13) 0.0177(13) 0.0035(10) 0.0054(11) 0.0082(11)
O2 0.0249(14) 0.0354(16) 0.0209(14) 0.0010(12) 0.0022(11) -0.0055(12)
O3 0.0321(15) 0.0303(15) 0.0344(16) 0.0017(13) 0.0174(13) 0.0107(13)
O4 0.0354(16) 0.0329(16) 0.0276(15) -0.0208(12) 0.0180(12) -0.0157(13)
O5 0.078(2) 0.0291(17) 0.0361(18) -0.0038(14) 0.0181(17) -0.0110(16)
O6 0.066(3) 0.044(2) 0.224(6) -0.066(3) 0.103(3) -0.031(2)

loop_
_atom_type_symbol
_atom_type_description
_atom_type_scat_dispersion_real
_atom_type_scat_dispersion_imag
_atom_type_scat_source
C C 0.0033 0.0016 'International Tables Vol C Tables 4.2.6.8 and 6.1.1.4'
H H 0.0000 0.0000 'International Tables Vol C Tables 4.2.6.8 and 6.1.1.4'
N N 0.0061 0.0033 'International Tables Vol C Tables 4.2.6.8 and 6.1.1.4'
O O 0.0106 0.0060 'International Tables Vol C Tables 4.2.6.8 and 6.1.1.4'
Cu Cu 0.3201 1.2651 'International Tables Vol C Tables 4.2.6.8 and 6.1.1.4'
Mo Mo -1.6832 0.6857 'International Tables Vol C Tables 4.2.6.8 and 6.1.1.4'

loop_
_geom_angle_atom_site_label_1
_geom_angle_atom_site_label_2
_geom_angle_atom_site_label_3
_geom_angle
_geom_angle_site_symmetry_1
_geom_angle_site_symmetry_3
C14 Mo1 C15 79.81(13) . .
C14 Mo1 C11 110.59(12) . .
C15 Mo1 C11 143.91(11) . .
C14 Mo1 C12 71.36(12) . .
C15 Mo1 C12 76.97(12) . .
C11 Mo1 C12 74.36(12) . .
C14 Mo1 C13 140.32(12) . .
C15 Mo1 C13 72.13(12) . .
C11 Mo1 C13 79.73(12) . .
C12 Mo1 C13 75.33(12) . .
C14 Mo1 C18 145.24(12) . .
C15 Mo1 C18 113.57(12) . .
C11 Mo1 C18 78.14(12) . .
C12 Mo1 C18 141.31(12) . .
C13 Mo1 C18 73.39(12) . .
C14 Mo1 C16 79.17(12) . .
C15 Mo1 C16 71.94(12) . .
C11 Mo1 C16 142.78(11) . .
C12 Mo1 C16 140.23(12) . .
C13 Mo1 C16 116.37(12) . .
C18 Mo1 C16 75.45(12) . .
C14 Mo1 C17 74.46(12) . .
C15 Mo1 C17 142.65(12) . .
C11 Mo1 C17 71.87(12) . .
C12 Mo1 C17 118.27(12) . .
C13 Mo1 C17 142.35(12) . .
C18 Mo1 C17 76.93(12) . .
C16 Mo1 C17 76.94(12) . .
N5 Cu1 N4 174.49(12) . .
N5 Cu1 N3 92.11(12) . .
N4 Cu1 N3 84.07(12) . .
N5 Cu1 N1 95.13(12) . .
N4 Cu1 N1 85.36(12) . .
N3 Cu1 N1 140.14(12) . .
N5 Cu1 N2 101.78(12) . .
N4 Cu1 N2 83.43(12) . .
N3 Cu1 N2 113.76(11) . .
N1 Cu1 N2 102.99(11) . .
N9 Cu2 N6 98.19(11) 2_666 .
N9 Cu2 N8 89.86(12) 2_666 .
N6 Cu2 N8 157.33(13) . .
N9 Cu2 N7 168.90(11) 2_666 .
N6 Cu2 N7 84.50(11) . .
N8 Cu2 N7 83.86(11) . .
N9 Cu2 N12 97.97(11) 2_666 .
N6 Cu2 N12 97.69(11) . .
N8 Cu2 N12 102.15(12) . .
N7 Cu2 N12 92.30(11) . .
C1 N1 Cu1 109.1(2) . .
C1 N1 H1A 109.9 . .
Cu1 N1 H1A 109.9 . .
C1 N1 H1B 109.9 . .
Cu1 N1 H1B 109.9 . .
H1A N1 H1B 108.3 . .
C3 N2 Cu1 105.7(2) . .
C3 N2 H2A 110.6 . .
Cu1 N2 H2A 110.6 . .
C3 N2 H2B 110.6 . .
Cu1 N2 H2B 110.6 . .
H2A N2 H2B 108.7 . .
C5 N3 Cu1 107.6(2) . .
C5 N3 H3A 110.2 . .
Cu1 N3 H3A 110.2 . .
C5 N3 H3B 110.2 . .
Cu1 N3 H3B 110.2 . .
H3A N3 H3B 108.5 . .
C6 N4 C2 112.5(3) . .
C6 N4 C4 109.1(3) . .
C2 N4 C4 112.1(3) . .
C6 N4 Cu1 108.8(2) . .
C2 N4 Cu1 104.9(2) . .
C4 N4 Cu1 109.3(2) . .
C11 N5 Cu1 162.4(3) . .
C7 N6 Cu2 108.1(2) . .
C7 N6 H6A 110.1 . .
Cu2 N6 H6A 110.1 . .
C7 N6 H6B 110.1 . .
Cu2 N6 H6B 110.1 . .
H6A N6 H6B 108.4 . .
C8 N7 C9 117.0(3) . .
C8 N7 Cu2 108.31(19) . .
C9 N7 Cu2 108.2(2) . .
C8 N7 H7 107.7 . .
C9 N7 H7 107.7 . .
Cu2 N7 H7 107.7 . .
C10 N8 Cu2 110.1(2) . .
C10 N8 H8A 109.6 . .
Cu2 N8 H8A 109.6 . .
C10 N8 H8B 109.6 . .
Cu2 N8 H8B 109.6 . .
H8A N8 H8B 108.2 . .
C13 N9 Cu2 160.2(3) . 2_666
C12 N12 Cu2 150.1(2) . .
N1 C1 C2 109.2(3) . .
N1 C1 H1C 109.8 . .
C2 C1 H1C 109.8 . .
N1 C1 H1D 109.8 . .
C2 C1 H1D 109.8 . .
H1C C1 H1D 108.3 . .
N4 C2 C1 109.8(3) . .
N4 C2 H2C 109.7 . .
C1 C2 H2C 109.7 . .
N4 C2 H2D 109.7 . .
C1 C2 H2D 109.7 . .
H2C C2 H2D 108.2 . .
N2 C3 C4 108.3(3) . .
N2 C3 H3C 110.0 . .
C4 C3 H3C 110.0 . .
N2 C3 H3D 110.0 . .
C4 C3 H3D 110.0 . .
H3C C3 H3D 108.4 . .
N4 C4 C3 110.4(3) . .
N4 C4 H4A 109.6 . .
C3 C4 H4A 109.6 . .
N4 C4 H4B 109.6 . .
C3 C4 H4B 109.6 . .
H4A C4 H4B 108.1 . .
N3 C5 C6 107.4(3) . .
N3 C5 H5A 110.2 . .
C6 C5 H5A 110.2 . .
N3 C5 H5B 110.2 . .
C6 C5 H5B 110.2 . .
H5A C5 H5B 108.5 . .
N4 C6 C5 110.5(3) . .
N4 C6 H6C 109.5 . .
C5 C6 H6C 109.5 . .
N4 C6 H6D 109.5 . .
C5 C6 H6D 109.5 . .
H6C C6 H6D 108.1 . .
N6 C7 C8 107.6(3) . .
N6 C7 H7A 110.2 . .
C8 C7 H7A 110.2 . .
N6 C7 H7B 110.2 . .
C8 C7 H7B 110.2 . .
H7A C7 H7B 108.5 . .
N7 C8 C7 107.2(3) . .
N7 C8 H8C 110.3 . .
C7 C8 H8C 110.3 . .
N7 C8 H8D 110.3 . .
C7 C8 H8D 110.3 . .
H8C C8 H8D 108.5 . .
N7 C9 C10 107.2(3) . .
N7 C9 H9A 110.3 . .
C10 C9 H9A 110.3 . .
N7 C9 H9B 110.3 . .
C10 C9 H9B 110.3 . .
H9A C9 H9B 108.5 . .
N8 C10 C9 107.8(3) . .
N8 C10 H10A 110.2 . .
C9 C10 H10A 110.2 . .
N8 C10 H10B 110.2 . .
C9 C10 H10B 110.2 . .
H10A C10 H10B 108.5 . .
N5 C11 Mo1 175.6(3) . .
N12 C12 Mo1 177.6(3) . .
N9 C13 Mo1 174.9(3) . .
N10 C14 Mo1 176.2(3) . .
N11 C15 Mo1 177.4(3) . .
N13 C16 Mo1 179.3(3) . .
N14 C17 Mo1 177.6(3) . .
N15 C18 Mo1 177.1(3) . .
H1E O1 H1F 93.4 . .
H2E O2 H2F 120.0 . .
H3E O3 H3F 115.8 . .
H4F O4 H4E 109.6 . .
H5C O5 H5F 55.7 . .
H6F O6 H6E 109.5 . .

loop_
_geom_bond_atom_site_label_1
_geom_bond_atom_site_label_2
_geom_bond_distance
_geom_bond_site_symmetry_2
Mo1 C14 2.152(4) .
Mo1 C15 2.155(3) .
Mo1 C11 2.160(3) .
Mo1 C12 2.161(3) .
Mo1 C13 2.163(3) .
Mo1 C18 2.165(3) .
Mo1 C16 2.165(3) .
Mo1 C17 2.168(3) .
Cu1 N5 1.962(3) .
Cu1 N4 2.038(3) .
Cu1 N3 2.038(3) .
Cu1 N1 2.060(3) .
Cu1 N2 2.163(3) .
Cu2 N9 1.982(3) 2_666
Cu2 N6 2.010(3) .
Cu2 N8 2.016(3) .
Cu2 N7 2.026(3) .
Cu2 N12 2.234(3) .
N1 C1 1.494(4) .
N1 H1A 0.9000 .
N1 H1B 0.9000 .
N2 C3 1.470(5) .
N2 H2A 0.9000 .
N2 H2B 0.9000 .
N3 C5 1.473(4) .
N3 H3A 0.9000 .
N3 H3B 0.9000 .
N4 C6 1.488(5) .
N4 C2 1.497(5) .
N4 C4 1.506(5) .
N5 C11 1.146(4) .
N6 C7 1.473(4) .
N6 H6A 0.9000 .
N6 H6B 0.9000 .
N7 C8 1.475(4) .
N7 C9 1.476(4) .
N7 H7 0.9100 .
N8 C10 1.480(5) .
N8 H8A 0.9000 .
N8 H8B 0.9000 .
N9 C13 1.144(4) .
N9 Cu2 1.982(3) 2_666
N10 C14 1.157(4) .
N11 C15 1.152(4) .
N12 C12 1.154(4) .
N13 C16 1.157(4) .
N14 C17 1.147(4) .
N15 C18 1.152(4) .
C1 C2 1.514(5) .
C1 H1C 0.9700 .
C1 H1D 0.9700 .
C2 H2C 0.9700 .
C2 H2D 0.9700 .
C3 C4 1.509(5) .
C3 H3C 0.9700 .
C3 H3D 0.9700 .
C4 H4A 0.9700 .
C4 H4B 0.9700 .
C5 C6 1.494(5) .
C5 H5A 0.9700 .
C5 H5B 0.9700 .
C6 H6C 0.9700 .
C6 H6D 0.9700 .
C7 C8 1.509(5) .
C7 H7A 0.9700 .
C7 H7B 0.9700 .
C8 H8C 0.9700 .
C8 H8D 0.9700 .
C9 C10 1.512(5) .
C9 H9A 0.9700 .
C9 H9B 0.9700 .
C10 H10A 0.9700 .
C10 H10B 0.9700 .
O1 H1E 0.7926 .
O1 H1F 0.8262 .
O2 H2E 0.8499 .
O2 H2F 0.8503 .
O3 H3E 0.9463 .
O3 H3F 0.8881 .
O4 H4F 0.8927 .
O4 H4E 0.8613 .
O5 H5C 0.9107 .
O5 H5F 0.8500 .
O6 H6F 0.8500 .
O6 H6E 0.8499 .
